data_4075421
loop_
_publ_author_name
'Paradies, Jan'
'Fr\"ohlich, Roland'
'Kehr, Gerald'
'Erker, Gerhard'

_publ_section_title
;
 [2+2]-Cycloaddition and Subsequentmeso/racansa-Metallocene
 Interconversion by Photolysis of a
 Bis(1,3-dialkenylcyclopentadienyl)zirconium Complex
;
_journal_issue 16
_journal_name_full Organometallics
_journal_page_first 3920
_journal_paper_doi 10.1021/om060269c
_journal_volume 25
_journal_year 2006
_chemical_formula_sum 'C22 H26 Cl2 Zr'
_chemical_formula_weight 452.55
_chemical_name_systematic
; 
 ? 
;
_space_group_IT_number 14
_symmetry_cell_setting monoclinic
_symmetry_space_group_name_Hall '-P 2yn'
_symmetry_space_group_name_H-M 'P 1 21/n 1'
_atom_sites_solution_hydrogens geom
_atom_sites_solution_primary direct
_atom_sites_solution_secondary difmap
_audit_creation_method SHELXL-97
_cell_angle_alpha 90.00
_cell_angle_beta 101.85(1)
_cell_angle_gamma 90.00
_cell_formula_units_Z 4
_cell_length_a 11.920(1)
_cell_length_b 13.579(1)
_cell_length_c 13.236(1)
_cell_measurement_reflns_used 13497
_cell_measurement_temperature 198(2)
_cell_measurement_theta_max 27.88
_cell_measurement_theta_min 0.41
_cell_volume 2096.7(3)
_computing_cell_refinement 'Collect (Nonius B.V., 1998)'
_computing_data_collection 'Collect (Nonius B.V., 1998)'
_computing_data_reduction 'Denzo-SMN (Otwinowski & Minor, 1997)'
_computing_molecular_graphics 'XP (Bruker AXS, 2000)'
_computing_publication_material 'SHELXL-97 (Sheldrick, 1997)'
_computing_structure_refinement 'SHELXL-97 (Sheldrick, 1997)'
_computing_structure_solution 'SHELXS-97 (Sheldrick, 1990)'
_diffrn_ambient_temperature 198(2)
_diffrn_measured_fraction_theta_full 0.993
_diffrn_measured_fraction_theta_max 0.993
_diffrn_measurement_device_type 'Nonius KappaCCD'
_diffrn_measurement_method '\w and \f scans'
_diffrn_radiation_monochromator graphite
_diffrn_radiation_source 'rotating anode Nonius FR591'
_diffrn_radiation_type MoK\a
_diffrn_radiation_wavelength 0.71073
_diffrn_reflns_av_R_equivalents 0.030
_diffrn_reflns_av_sigmaI/netI 0.0342
_diffrn_reflns_limit_h_max 15
_diffrn_reflns_limit_h_min -13
_diffrn_reflns_limit_k_max 17
_diffrn_reflns_limit_k_min -16
_diffrn_reflns_limit_l_max 17
_diffrn_reflns_limit_l_min -17
_diffrn_reflns_number 13848
_diffrn_reflns_theta_full 27.87
_diffrn_reflns_theta_max 27.87
_diffrn_reflns_theta_min 2.17
_exptl_absorpt_coefficient_mu 0.781
_exptl_absorpt_correction_T_max 0.9260
_exptl_absorpt_correction_T_min 0.7716
_exptl_absorpt_correction_type empirical
_exptl_absorpt_process_details 'Denzo (Otwinowski, Borek, Majewski & Minor, 2003)'
_exptl_crystal_colour yellow
_exptl_crystal_density_diffrn 1.434
_exptl_crystal_density_method 'not measured'
_exptl_crystal_description Plate
_exptl_crystal_F_000 928
_exptl_crystal_size_max 0.35
_exptl_crystal_size_mid 0.20
_exptl_crystal_size_min 0.10
_refine_diff_density_max 0.473
_refine_diff_density_min -0.531
_refine_diff_density_rms 0.057
_refine_ls_extinction_method none
_refine_ls_goodness_of_fit_ref 1.063
_refine_ls_hydrogen_treatment riding
_refine_ls_matrix_type full
_refine_ls_number_parameters 230
_refine_ls_number_reflns 4962
_refine_ls_number_restraints 0
_refine_ls_restrained_S_all 1.063
_refine_ls_R_factor_all 0.0400
_refine_ls_R_factor_gt 0.0310
_refine_ls_shift/su_max 0.001
_refine_ls_shift/su_mean 0.000
_refine_ls_structure_factor_coef Fsqd
_refine_ls_weighting_details 'calc w=1/[\s^2^(Fo^2^)+(0.0401P)^2^+0.5799P] where P=(Fo^2^+2Fc^2^)/3'
_refine_ls_weighting_scheme calc
_refine_ls_wR_factor_gt 0.0787
_refine_ls_wR_factor_ref 0.0828
_reflns_number_gt 4159
_reflns_number_total 4962
_reflns_threshold_expression >2sigma(I)
_cod_data_source_file om060269csi20060327_100046.cif
_cod_data_source_block erk3360
_cod_original_sg_symbol_H-M P21/n
_cod_database_code 4075421

loop_
_symmetry_equiv_pos_as_xyz
'x, y, z'
'-x+1/2, y+1/2, -z+1/2'
'-x, -y, -z'
'x-1/2, -y-1/2, z-1/2'

loop_
_atom_site_label
_atom_site_type_symbol
_atom_site_fract_x
_atom_site_fract_y
_atom_site_fract_z
_atom_site_U_iso_or_equiv
_atom_site_adp_type
_atom_site_occupancy
_atom_site_symmetry_multiplicity
_atom_site_calc_flag
_atom_site_refinement_flags
Zr Zr 0.761813(15) 0.042880(13) 0.756296(14) 0.03097(7) Uani 1 1 d .
Cl1 Cl 0.88853(4) -0.06427(4) 0.68385(4) 0.04350(13) Uani 1 1 d .
Cl2 Cl 0.75369(5) -0.05483(4) 0.90901(4) 0.04474(14) Uani 1 1 d .
C1A C 0.94328(16) 0.12612(14) 0.86122(15) 0.0372(4) Uani 1 1 d .
H1A H 1.0022 0.0849 0.8980 0.045 Uiso 1 1 calc R
C2A C 0.93451(18) 0.15797(15) 0.75881(17) 0.0432(5) Uani 1 1 d .
C3A C 0.8304(2) 0.21005(14) 0.73144(17) 0.0440(5) Uani 1 1 d .
H3A H 0.7997 0.2375 0.6655 0.053 Uiso 1 1 calc R
C4A C 0.77937(18) 0.21445(13) 0.81878(16) 0.0393(5) Uani 1 1 d .
H4A H 0.7088 0.2456 0.8216 0.047 Uiso 1 1 calc R
C5A C 0.85128(16) 0.16454(13) 0.90116(15) 0.0349(4) Uani 1 1 d .
C21A C 1.0216(2) 0.1439(2) 0.6949(2) 0.0626(7) Uani 1 1 d .
C22A C 1.1277(2) 0.1119(2) 0.7376(2) 0.0714(8) Uani 1 1 d .
H22A H 1.1839 0.1057 0.6965 0.086 Uiso 1 1 calc R
H22B H 1.1463 0.0955 0.8089 0.086 Uiso 1 1 calc R
C23A C 0.9879(3) 0.1704(3) 0.5850(2) 0.0928(12) Uani 1 1 d .
H23A H 1.0528 0.1596 0.5513 0.139 Uiso 1 1 calc R
H23B H 0.9653 0.2398 0.5787 0.139 Uiso 1 1 calc R
H23C H 0.9232 0.1292 0.5519 0.139 Uiso 1 1 calc R
C51A C 0.83632(19) 0.15929(15) 1.00846(16) 0.0425(5) Uani 1 1 d .
C52A C 0.9191(2) 0.12598(18) 1.08329(18) 0.0568(6) Uani 1 1 d .
H52A H 0.9898 0.1049 1.0680 0.068 Uiso 1 1 calc R
H52B H 0.9077 0.1232 1.1522 0.068 Uiso 1 1 calc R
C53A C 0.7256(2) 0.1967(2) 1.0291(2) 0.0708(8) Uani 1 1 d .
H53A H 0.7272 0.1935 1.1033 0.106 Uiso 1 1 calc R
H53B H 0.6625 0.1560 0.9919 0.106 Uiso 1 1 calc R
H53C H 0.7143 0.2651 1.0055 0.106 Uiso 1 1 calc R
C1B C 0.58269(16) 0.12063(15) 0.65382(15) 0.0391(4) Uani 1 1 d .
H1B H 0.5767 0.1903 0.6556 0.047 Uiso 1 1 calc R
C2B C 0.63099(17) 0.06648(15) 0.58197(16) 0.0394(5) Uani 1 1 d .
C3B C 0.62285(18) -0.03454(15) 0.60746(17) 0.0435(5) Uani 1 1 d .
H3B H 0.6483 -0.0884 0.5723 0.052 Uiso 1 1 calc R
C4B C 0.57143(18) -0.04142(15) 0.69266(19) 0.0455(5) Uani 1 1 d .
H4B H 0.5566 -0.1008 0.7255 0.055 Uiso 1 1 calc R
C5B C 0.54468(17) 0.05488(16) 0.72252(17) 0.0428(5) Uani 1 1 d .
C21B C 0.67361(18) 0.10552(18) 0.49271(16) 0.0461(5) Uani 1 1 d .
C22B C 0.6585(2) 0.1997(2) 0.4640(2) 0.0621(7) Uani 1 1 d .
H22C H 0.6196 0.2433 0.5013 0.075 Uiso 1 1 calc R
H22D H 0.6867 0.2231 0.4063 0.075 Uiso 1 1 calc R
C23B C 0.7287(2) 0.0340(2) 0.43285(19) 0.0625(7) Uani 1 1 d .
H23D H 0.7503 0.0676 0.3742 0.094 Uiso 1 1 calc R
H23E H 0.6748 -0.0193 0.4075 0.094 Uiso 1 1 calc R
H23F H 0.7974 0.0064 0.4775 0.094 Uiso 1 1 calc R
C51B C 0.48020(18) 0.0803(2) 0.80326(18) 0.0534(6) Uani 1 1 d .
C52B C 0.4527(2) 0.1752(3) 0.8194(2) 0.0753(8) Uani 1 1 d .
H52C H 0.4065 0.1900 0.8680 0.090 Uiso 1 1 calc R
H52D H 0.4796 0.2268 0.7822 0.090 Uiso 1 1 calc R
C53B C 0.4409(3) -0.0013(3) 0.8586(2) 0.0821(9) Uani 1 1 d .
H53D H 0.3973 0.0245 0.9080 0.123 Uiso 1 1 calc R
H53E H 0.5072 -0.0385 0.8956 0.123 Uiso 1 1 calc R
H53F H 0.3917 -0.0448 0.8093 0.123 Uiso 1 1 calc R

loop_
_atom_site_aniso_label
_atom_site_aniso_U_11
_atom_site_aniso_U_22
_atom_site_aniso_U_33
_atom_site_aniso_U_23
_atom_site_aniso_U_13
_atom_site_aniso_U_12
Zr 0.02803(11) 0.02221(11) 0.03960(12) 0.00155(7) -0.00021(7) -0.00134(7)
Cl1 0.0368(3) 0.0350(2) 0.0555(3) -0.0071(2) 0.0020(2) 0.0013(2)
Cl2 0.0476(3) 0.0351(3) 0.0484(3) 0.0082(2) 0.0026(2) -0.0053(2)
C1A 0.0300(9) 0.0293(9) 0.0499(11) -0.0062(9) 0.0028(8) -0.0025(8)
C2A 0.0420(11) 0.0336(10) 0.0548(12) -0.0079(9) 0.0117(9) -0.0151(9)
C3A 0.0534(13) 0.0279(10) 0.0464(11) 0.0039(9) 0.0003(10) -0.0121(9)
C4A 0.0383(10) 0.0226(9) 0.0522(12) -0.0019(8) -0.0021(9) 0.0022(8)
C5A 0.0331(9) 0.0239(9) 0.0453(10) -0.0044(8) 0.0026(8) -0.0002(8)
C21A 0.0632(16) 0.0611(16) 0.0701(16) -0.0216(13) 0.0293(13) -0.0337(13)
C22A 0.0497(15) 0.081(2) 0.092(2) -0.0217(17) 0.0348(14) -0.0078(14)
C23A 0.082(2) 0.138(3) 0.0656(18) -0.008(2) 0.0312(16) -0.052(2)
C51A 0.0460(12) 0.0361(11) 0.0445(11) -0.0075(9) 0.0070(9) -0.0034(9)
C52A 0.0639(15) 0.0570(15) 0.0449(12) -0.0047(11) 0.0004(11) 0.0006(13)
C53A 0.0658(18) 0.089(2) 0.0624(16) -0.0042(15) 0.0252(14) 0.0124(16)
C1B 0.0300(9) 0.0346(10) 0.0481(11) 0.0036(9) -0.0026(8) 0.0043(8)
C2B 0.0308(10) 0.0371(10) 0.0443(11) -0.0015(9) -0.0063(8) 0.0007(8)
C3B 0.0350(10) 0.0348(11) 0.0530(12) -0.0046(9) -0.0088(9) -0.0039(8)
C4B 0.0320(10) 0.0378(11) 0.0600(13) 0.0059(10) -0.0062(9) -0.0077(9)
C5B 0.0281(9) 0.0432(11) 0.0526(12) 0.0055(10) -0.0022(9) -0.0015(8)
C21B 0.0408(11) 0.0525(13) 0.0399(11) 0.0003(10) -0.0034(9) -0.0006(10)
C22B 0.0694(17) 0.0626(17) 0.0525(14) 0.0136(12) 0.0080(12) 0.0015(14)
C23B 0.0588(16) 0.0772(19) 0.0487(13) -0.0027(13) 0.0044(12) 0.0065(14)
C51B 0.0296(11) 0.0736(17) 0.0549(13) 0.0031(13) 0.0036(9) -0.0005(11)
C52B 0.0525(16) 0.093(2) 0.086(2) -0.0129(18) 0.0281(15) 0.0047(16)
C53B 0.0596(17) 0.120(3) 0.0687(17) 0.0250(19) 0.0189(14) 0.0013(19)

loop_
_atom_type_symbol
_atom_type_description
_atom_type_scat_dispersion_real
_atom_type_scat_dispersion_imag
_atom_type_scat_source
C C 0.0033 0.0016 'International Tables Vol C Tables 4.2.6.8 and 6.1.1.4'
H H 0.0000 0.0000 'International Tables Vol C Tables 4.2.6.8 and 6.1.1.4'
Cl Cl 0.1484 0.1585 'International Tables Vol C Tables 4.2.6.8 and 6.1.1.4'
Zr Zr -2.9673 0.5597 'International Tables Vol C Tables 4.2.6.8 and 6.1.1.4'

loop_
_geom_angle_atom_site_label_1
_geom_angle_atom_site_label_2
_geom_angle_atom_site_label_3
_geom_angle
Cl1 Zr Cl2 97.76(2)
Cl1 Zr C3A 104.43(6)
Cl2 Zr C3A 133.24(5)
Cl1 Zr C4A 132.89(5)
Cl2 Zr C4A 104.55(5)
C3A Zr C4A 33.37(8)
Cl1 Zr C1B 124.46(5)
Cl2 Zr C1B 120.14(5)
C3A Zr C1B 78.99(7)
C4A Zr C1B 77.79(7)
Cl1 Zr C2B 91.87(5)
Cl2 Zr C2B 134.80(5)
C3A Zr C2B 85.44(7)
C4A Zr C2B 100.39(7)
C1B Zr C2B 32.60(7)
Cl1 Zr C4B 100.69(6)
Cl2 Zr C4B 81.02(6)
C3A Zr C4B 132.41(7)
C4A Zr C4B 123.24(7)
C1B Zr C4B 53.52(7)
C2B Zr C4B 53.79(7)
Cl1 Zr C3B 78.73(5)
Cl2 Zr C3B 106.78(5)
C3A Zr C3B 117.55(7)
C4A Zr C3B 130.62(7)
C1B Zr C3B 53.58(7)
C2B Zr C3B 32.66(6)
C4B Zr C3B 31.99(8)
Cl1 Zr C5B 131.46(5)
Cl2 Zr C5B 88.18(5)
C3A Zr C5B 105.80(7)
C4A Zr C5B 90.67(7)
C1B Zr C5B 32.48(7)
C2B Zr C5B 54.23(7)
C4B Zr C5B 32.58(7)
C3B Zr C5B 53.73(7)
Cl1 Zr C1A 87.38(5)
Cl2 Zr C1A 87.92(5)
C3A Zr C1A 53.27(7)
C4A Zr C1A 53.24(6)
C1B Zr C1A 129.18(7)
C2B Zr C1A 136.76(7)
C4B Zr C1A 167.05(7)
C3B Zr C1A 160.88(7)
C5B Zr C1A 141.12(7)
Cl1 Zr C2A 78.98(5)
Cl2 Zr C2A 119.14(5)
C3A Zr C2A 32.39(7)
C4A Zr C2A 53.91(7)
C1B Zr C2A 109.85(7)
C2B Zr C2A 106.04(7)
C4B Zr C2A 159.81(7)
C3B Zr C2A 130.96(7)
C5B Zr C2A 138.18(7)
C1A Zr C2A 31.64(6)
Cl1 Zr C5A 118.62(4)
Cl2 Zr C5A 79.26(5)
C3A Zr C5A 53.99(7)
C4A Zr C5A 32.36(6)
C1B Zr C5A 107.85(6)
C2B Zr C5A 132.74(6)
C4B Zr C5A 137.83(7)
C3B Zr C5A 161.24(7)
C5B Zr C5A 109.84(7)
C1A Zr C5A 31.70(6)
C2A Zr C5A 52.95(7)
C2A C1A C5A 109.73(18)
C2A C1A Zr 74.19(11)
C5A C1A Zr 74.54(11)
C1A C2A C3A 106.82(19)
C1A C2A C21A 126.1(2)
C3A C2A C21A 127.0(2)
C1A C2A Zr 74.17(11)
C3A C2A Zr 69.05(11)
C21A C2A Zr 124.49(14)
C2A C3A C4A 108.36(18)
C2A C3A Zr 78.56(11)
C4A C3A Zr 73.67(11)
C3A C4A C5A 108.41(18)
C3A C4A Zr 72.96(11)
C5A C4A Zr 78.59(11)
C1A C5A C4A 106.44(18)
C1A C5A C51A 127.02(18)
C4A C5A C51A 126.45(18)
C1A C5A Zr 73.76(11)
C4A C5A Zr 69.05(10)
C51A C5A Zr 124.87(13)
C22A C21A C23A 122.4(3)
C22A C21A C2A 120.7(3)
C23A C21A C2A 116.9(3)
C52A C51A C5A 121.3(2)
C52A C51A C53A 122.0(2)
C5A C51A C53A 116.6(2)
C5B C1B C2B 109.43(19)
C5B C1B Zr 74.73(11)
C2B C1B Zr 74.14(11)
C1B C2B C3B 106.57(19)
C1B C2B C21B 127.3(2)
C3B C2B C21B 126.0(2)
C1B C2B Zr 73.27(11)
C3B C2B Zr 73.74(11)
C21B C2B Zr 121.80(13)
C4B C3B C2B 108.7(2)
C4B C3B Zr 73.97(12)
C2B C3B Zr 73.60(11)
C3B C4B C5B 108.95(19)
C3B C4B Zr 74.04(12)
C5B C4B Zr 74.21(12)
C1B C5B C4B 106.4(2)
C1B C5B C51B 126.9(2)
C4B C5B C51B 126.5(2)
C1B C5B Zr 72.79(11)
C4B C5B Zr 73.21(12)
C51B C5B Zr 123.34(14)
C22B C21B C2B 121.5(2)
C22B C21B C23B 121.5(2)
C2B C21B C23B 116.9(2)
C52B C51B C53B 122.0(3)
C52B C51B C5B 120.9(2)
C53B C51B C5B 117.0(3)

loop_
_geom_bond_atom_site_label_1
_geom_bond_atom_site_label_2
_geom_bond_distance
Zr Cl1 2.4317(6)
Zr Cl2 2.4364(6)
Zr C3A 2.4576(19)
Zr C4A 2.4666(18)
Zr C1B 2.5147(18)
Zr C2B 2.5260(19)
Zr C4B 2.527(2)
Zr C3B 2.528(2)
Zr C5B 2.540(2)
Zr C1A 2.5790(18)
Zr C2A 2.579(2)
Zr C5A 2.5891(18)
C1A C2A 1.406(3)
C1A C5A 1.412(3)
C2A C3A 1.410(3)
C2A C21A 1.479(3)
C3A C4A 1.414(3)
C4A C5A 1.414(3)
C5A C51A 1.469(3)
C21A C22A 1.347(4)
C21A C23A 1.471(4)
C51A C52A 1.326(3)
C51A C53A 1.490(3)
C1B C5B 1.414(3)
C1B C2B 1.415(3)
C2B C3B 1.421(3)
C2B C21B 1.477(3)
C3B C4B 1.393(3)
C4B C5B 1.421(3)
C5B C51B 1.480(3)
C21B C22B 1.336(3)
C21B C23B 1.489(3)
C51B C52B 1.357(4)
C51B C53B 1.458(4)

loop_
_geom_torsion_atom_site_label_1
_geom_torsion_atom_site_label_2
_geom_torsion_atom_site_label_3
_geom_torsion_atom_site_label_4
_geom_torsion
Cl1 Zr C1A C2A 73.11(12)
Cl2 Zr C1A C2A 170.98(12)
C3A Zr C1A C2A -37.10(12)
C4A Zr C1A C2A -79.09(13)
C1B Zr C1A C2A -60.80(14)
C2B Zr C1A C2A -16.84(16)
C4B Zr C1A C2A -157.8(3)
C3B Zr C1A C2A 29.9(3)
C5B Zr C1A C2A -104.50(15)
C5A Zr C1A C2A -116.25(17)
Cl1 Zr C1A C5A -170.64(11)
Cl2 Zr C1A C5A -72.77(11)
C3A Zr C1A C5A 79.16(13)
C4A Zr C1A C5A 37.17(11)
C1B Zr C1A C5A 55.45(14)
C2B Zr C1A C5A 99.41(13)
C4B Zr C1A C5A -41.6(3)
C3B Zr C1A C5A 146.20(18)
C5B Zr C1A C5A 11.75(17)
C2A Zr C1A C5A 116.25(17)
C5A C1A C2A C3A -5.0(2)
Zr C1A C2A C3A 61.71(13)
C5A C1A C2A C21A 171.87(19)
Zr C1A C2A C21A -121.4(2)
C5A C1A C2A Zr -66.68(13)
Cl1 Zr C2A C1A -103.14(12)
Cl2 Zr C2A C1A -10.34(13)
C3A Zr C2A C1A 115.50(18)
C4A Zr C2A C1A 76.78(12)
C1B Zr C2A C1A 134.00(12)
C2B Zr C2A C1A 168.08(12)
C4B Zr C2A C1A 165.81(18)
C3B Zr C2A C1A -167.50(11)
C5B Zr C2A C1A 114.30(14)
C5A Zr C2A C1A 36.19(11)
Cl1 Zr C2A C3A 141.35(13)
Cl2 Zr C2A C3A -125.84(12)
C4A Zr C2A C3A -38.73(12)
C1B Zr C2A C3A 18.49(14)
C2B Zr C2A C3A 52.58(14)
C4B Zr C2A C3A 50.3(3)
C3B Zr C2A C3A 77.00(15)
C5B Zr C2A C3A -1.20(18)
C1A Zr C2A C3A -115.50(18)
C5A Zr C2A C3A -79.32(13)
Cl1 Zr C2A C21A 20.1(2)
Cl2 Zr C2A C21A 112.9(2)
C3A Zr C2A C21A -121.2(3)
C4A Zr C2A C21A -160.0(2)
C1B Zr C2A C21A -102.7(2)
C2B Zr C2A C21A -68.7(2)
C4B Zr C2A C21A -70.9(3)
C3B Zr C2A C21A -44.2(2)
C5B Zr C2A C21A -122.4(2)
C1A Zr C2A C21A 123.3(3)
C5A Zr C2A C21A 159.4(2)
C1A C2A C3A C4A 3.2(2)
C21A C2A C3A C4A -173.60(19)
Zr C2A C3A C4A 68.32(13)
C1A C2A C3A Zr -65.11(14)
C21A C2A C3A Zr 118.1(2)
Cl1 Zr C3A C2A -39.27(13)
Cl2 Zr C3A C2A 76.42(14)
C4A Zr C3A C2A 113.21(18)
C1B Zr C3A C2A -162.31(14)
C2B Zr C3A C2A -130.03(13)
C4B Zr C3A C2A -158.92(12)
C3B Zr C3A C2A -123.91(13)
C5B Zr C3A C2A 179.17(12)
C1A Zr C3A C2A 36.21(12)
C5A Zr C3A C2A 75.85(13)
Cl1 Zr C3A C4A -152.48(11)
Cl2 Zr C3A C4A -36.80(15)
C1B Zr C3A C4A 84.48(13)
C2B Zr C3A C4A 116.75(13)
C4B Zr C3A C4A 87.87(14)
C3B Zr C3A C4A 122.88(12)
C5B Zr C3A C4A 65.96(13)
C1A Zr C3A C4A -77.01(12)
C2A Zr C3A C4A -113.21(18)
C5A Zr C3A C4A -37.36(11)
C2A C3A C4A C5A -0.3(2)
Zr C3A C4A C5A 71.33(13)
C2A C3A C4A Zr -71.64(13)
Cl1 Zr C4A C3A 37.64(14)
Cl2 Zr C4A C3A 153.20(11)
C1B Zr C4A C3A -88.46(13)
C2B Zr C4A C3A -64.82(13)
C4B Zr C4A C3A -118.10(13)
C3B Zr C4A C3A -78.80(15)
C5B Zr C4A C3A -118.50(13)
C1A Zr C4A C3A 77.13(13)
C2A Zr C4A C3A 37.53(12)
C5A Zr C4A C3A 113.51(18)
Cl1 Zr C4A C5A -75.87(13)
Cl2 Zr C4A C5A 39.70(13)
C3A Zr C4A C5A -113.51(18)
C1B Zr C4A C5A 158.03(13)
C2B Zr C4A C5A -178.32(12)
C4B Zr C4A C5A 128.40(12)
C3B Zr C4A C5A 167.70(12)
C5B Zr C4A C5A 127.99(13)
C1A Zr C4A C5A -36.37(11)
C2A Zr C4A C5A -75.97(13)
C2A C1A C5A C4A 4.8(2)
Zr C1A C5A C4A -61.69(13)
C2A C1A C5A C51A -171.80(18)
Zr C1A C5A C51A 121.74(19)
C2A C1A C5A Zr 66.46(13)
C3A C4A C5A C1A -2.7(2)
Zr C4A C5A C1A 64.83(13)
C3A C4A C5A C51A 173.90(18)
Zr C4A C5A C51A -118.57(19)
C3A C4A C5A Zr -67.53(13)
Cl1 Zr C5A C1A 10.67(13)
Cl2 Zr C5A C1A 103.71(11)
C3A Zr C5A C1A -76.71(13)
C4A Zr C5A C1A -115.29(18)
C1B Zr C5A C1A -137.88(12)
C2B Zr C5A C1A -113.04(13)
C4B Zr C5A C1A 167.21(12)
C3B Zr C5A C1A -145.5(2)
C5B Zr C5A C1A -172.19(12)
C2A Zr C5A C1A -36.12(12)
Cl1 Zr C5A C4A 125.96(12)
Cl2 Zr C5A C4A -141.00(13)
C3A Zr C5A C4A 38.58(13)
C1B Zr C5A C4A -22.59(14)
C2B Zr C5A C4A 2.25(16)
C4B Zr C5A C4A -77.50(15)
C3B Zr C5A C4A -30.2(3)
C5B Zr C5A C4A -56.90(14)
C1A Zr C5A C4A 115.29(18)
C2A Zr C5A C4A 79.17(14)
Cl1 Zr C5A C51A -113.48(15)
Cl2 Zr C5A C51A -20.43(15)
C3A Zr C5A C51A 159.15(19)
C4A Zr C5A C51A 120.6(2)
C1B Zr C5A C51A 97.98(16)
C2B Zr C5A C51A 122.81(16)
C4B Zr C5A C51A 43.1(2)
C3B Zr C5A C51A 90.4(3)
C5B Zr C5A C51A 63.67(17)
C1A Zr C5A C51A -124.1(2)
C2A Zr C5A C51A -160.26(19)
C1A C2A C21A C22A -11.0(4)
C3A C2A C21A C22A 165.2(2)
Zr C2A C21A C22A -106.3(2)
C1A C2A C21A C23A 171.4(2)
C3A C2A C21A C23A -12.4(4)
Zr C2A C21A C23A 76.1(3)
C1A C5A C51A C52A 8.3(3)
C4A C5A C51A C52A -167.6(2)
Zr C5A C51A C52A 103.9(2)
C1A C5A C51A C53A -173.9(2)
C4A C5A C51A C53A 10.2(3)
Zr C5A C51A C53A -78.3(2)
Cl1 Zr C1B C5B 114.66(12)
Cl2 Zr C1B C5B -11.35(14)
C3A Zr C1B C5B -145.30(14)
C4A Zr C1B C5B -111.23(13)
C2B Zr C1B C5B 115.85(18)
C4B Zr C1B C5B 37.82(13)
C3B Zr C1B C5B 77.88(14)
C1A Zr C1B C5B -126.13(13)
C2A Zr C1B C5B -155.26(12)
C5A Zr C1B C5B -99.09(13)
Cl1 Zr C1B C2B -1.19(14)
Cl2 Zr C1B C2B -127.19(11)
C3A Zr C1B C2B 98.85(13)
C4A Zr C1B C2B 132.92(13)
C4B Zr C1B C2B -78.03(14)
C3B Zr C1B C2B -37.97(12)
C5B Zr C1B C2B -115.85(18)
C1A Zr C1B C2B 118.02(13)
C2A Zr C1B C2B 88.89(13)
C5A Zr C1B C2B 145.07(12)
C5B C1B C2B C3B -0.2(2)
Zr C1B C2B C3B 66.77(13)
C5B C1B C2B C21B 175.42(18)
Zr C1B C2B C21B -117.56(19)
C5B C1B C2B Zr -67.01(14)
Cl1 Zr C2B C1B 179.02(12)
Cl2 Zr C2B C1B 76.14(13)
C3A Zr C2B C1B -76.65(13)
C4A Zr C2B C1B -46.69(13)
C4B Zr C2B C1B 77.12(14)
C3B Zr C2B C1B 113.44(19)
C5B Zr C2B C1B 36.56(12)
C1A Zr C2B C1B -92.81(15)
C2A Zr C2B C1B -101.91(13)
C5A Zr C2B C1B -47.91(15)
Cl1 Zr C2B C3B 65.58(13)
Cl2 Zr C2B C3B -37.30(16)
C3A Zr C2B C3B 169.91(14)
C4A Zr C2B C3B -160.14(14)
C1B Zr C2B C3B -113.44(19)
C4B Zr C2B C3B -36.32(13)
C5B Zr C2B C3B -76.88(14)
C1A Zr C2B C3B 153.75(13)
C2A Zr C2B C3B 144.65(13)
C5A Zr C2B C3B -161.36(13)
Cl1 Zr C2B C21B -57.09(17)
Cl2 Zr C2B C21B -159.97(14)
C3A Zr C2B C21B 47.24(17)
C4A Zr C2B C21B 77.20(18)
C1B Zr C2B C21B 123.9(2)
C4B Zr C2B C21B -159.0(2)
C3B Zr C2B C21B -122.7(2)
C5B Zr C2B C21B 160.4(2)
C1A Zr C2B C21B 31.1(2)
C2A Zr C2B C21B 21.98(18)
C5A Zr C2B C21B 75.97(19)
C1B C2B C3B C4B -0.2(2)
C21B C2B C3B C4B -175.96(19)
Zr C2B C3B C4B 66.22(14)
C1B C2B C3B Zr -66.44(13)
C21B C2B C3B Zr 117.82(19)
Cl1 Zr C3B C4B 132.56(12)
Cl2 Zr C3B C4B 37.75(13)
C3A Zr C3B C4B -126.92(13)
C4A Zr C3B C4B -89.43(14)
C1B Zr C3B C4B -77.67(14)
C2B Zr C3B C4B -115.56(19)
C5B Zr C3B C4B -37.04(12)
C1A Zr C3B C4B 176.73(17)
C2A Zr C3B C4B -162.98(12)
C5A Zr C3B C4B -68.7(3)
Cl1 Zr C3B C2B -111.89(13)
Cl2 Zr C3B C2B 153.31(12)
C3A Zr C3B C2B -11.36(16)
C4A Zr C3B C2B 26.12(18)
C1B Zr C3B C2B 37.89(12)
C4B Zr C3B C2B 115.56(19)
C5B Zr C3B C2B 78.52(14)
C1A Zr C3B C2B -67.7(2)
C2A Zr C3B C2B -47.42(16)
C5A Zr C3B C2B 46.9(3)
C2B C3B C4B C5B 0.6(2)
Zr C3B C4B C5B 66.58(14)
C2B C3B C4B Zr -65.98(14)
Cl1 Zr C4B C3B -47.32(12)
Cl2 Zr C4B C3B -143.60(12)
C3A Zr C4B C3B 73.75(16)
C4A Zr C4B C3B 114.83(13)
C1B Zr C4B C3B 77.89(13)
C2B Zr C4B C3B 37.11(12)
C5B Zr C4B C3B 115.58(19)
C1A Zr C4B C3B -175.2(3)
C2A Zr C4B C3B 39.8(3)
C5A Zr C4B C3B 153.51(12)
Cl1 Zr C4B C5B -162.91(12)
Cl2 Zr C4B C5B 100.82(13)
C3A Zr C4B C5B -41.84(18)
C4A Zr C4B C5B -0.75(17)
C1B Zr C4B C5B -37.70(12)
C2B Zr C4B C5B -78.47(14)
C3B Zr C4B C5B -115.58(19)
C1A Zr C4B C5B 69.2(3)
C2A Zr C4B C5B -75.8(3)
C5A Zr C4B C5B 37.92(17)
C2B C1B C5B C4B 0.6(2)
Zr C1B C5B C4B -66.02(14)
C2B C1B C5B C51B -174.24(19)
Zr C1B C5B C51B 119.1(2)
C2B C1B C5B Zr 66.63(13)
C3B C4B C5B C1B -0.7(2)
Zr C4B C5B C1B 65.74(14)
C3B C4B C5B C51B 174.1(2)
Zr C4B C5B C51B -119.4(2)
C3B C4B C5B Zr -66.47(14)
Cl1 Zr C5B C1B -91.04(13)
Cl2 Zr C5B C1B 170.20(12)
C3A Zr C5B C1B 35.50(14)
C4A Zr C5B C1B 65.66(13)
C2B Zr C5B C1B -36.69(12)
C4B Zr C5B C1B -113.71(19)
C3B Zr C5B C1B -77.37(13)
C1A Zr C5B C1B 85.77(16)
C2A Zr C5B C1B 36.17(17)
C5A Zr C5B C1B 92.30(13)
Cl1 Zr C5B C4B 22.67(16)
Cl2 Zr C5B C4B -76.09(13)
C3A Zr C5B C4B 149.22(13)
C4A Zr C5B C4B 179.37(14)
C1B Zr C5B C4B 113.71(19)
C2B Zr C5B C4B 77.02(14)
C3B Zr C5B C4B 36.34(13)
C1A Zr C5B C4B -160.51(13)
C2A Zr C5B C4B 149.89(13)
C5A Zr C5B C4B -153.98(13)
Cl1 Zr C5B C51B 145.74(17)
Cl2 Zr C5B C51B 46.98(19)
C3A Zr C5B C51B -87.71(19)
C4A Zr C5B C51B -57.56(19)
C1B Zr C5B C51B -123.2(2)
C2B Zr C5B C51B -159.9(2)
C4B Zr C5B C51B 123.1(3)
C3B Zr C5B C51B 159.4(2)
C1A Zr C5B C51B -37.4(2)
C2A Zr C5B C51B -87.0(2)
C5A Zr C5B C51B -30.9(2)
C1B C2B C21B C22B -7.5(3)
C3B C2B C21B C22B 167.4(2)
Zr C2B C21B C22B -100.1(2)
C1B C2B C21B C23B 175.6(2)
C3B C2B C21B C23B -9.5(3)
Zr C2B C21B C23B 83.0(2)
C1B C5B C51B C52B -1.2(4)
C4B C5B C51B C52B -175.0(2)
Zr C5B C51B C52B 91.7(3)
C1B C5B C51B C53B 174.4(2)
C4B C5B C51B C53B 0.6(3)
Zr C5B C51B C53B -92.7(2)
